data_7151221
loop_
_publ_author_name
'Bauder, Claude'
'Biard, Jean-Fran\,cois'
'Solladi\'e, Guy'

_publ_section_title
;
 Synthesis of derivatives of potent antitumor bistramides D and A
 leading to the first crystal structure of natural bistramide D.
;
_journal_issue 10
_journal_name_full 'Organic &amp; biomolecular chemistry'
_journal_page_first 1860
_journal_page_last 1862
_journal_paper_doi 10.1039/b603767d
_journal_volume 4
_journal_year 2006
_chemical_absolute_configuration syn
_chemical_formula_moiety 'C50 H88 N2 O10 Si'
_chemical_formula_sum 'C50 H88 N2 O10 Si'
_chemical_formula_weight 905.31
_chemical_name_systematic
;
?
;
_space_group_IT_number 4
_symmetry_cell_setting monoclinic
_symmetry_space_group_name_Hall 'P 2yb'
_symmetry_space_group_name_H-M 'P 1 21 1'
_atom_sites_solution_hydrogens geom
_atom_sites_solution_primary direct
_atom_sites_solution_secondary difmap
_audit_creation_method SHELXL-97
_cell_angle_alpha 90.00
_cell_angle_beta 103.55(5)
_cell_angle_gamma 90.00
_cell_formula_units_Z 2
_cell_length_a 14.371(2)
_cell_length_b 9.5023(10)
_cell_length_c 21.501(3)
_cell_measurement_reflns_used 6903
_cell_measurement_temperature 173(2)
_cell_measurement_theta_max 27.47
_cell_measurement_theta_min 1.46
_cell_volume 2854.4(9)
_computing_cell_refinement 'Denzo (Nonius B.V., 1998)'
_computing_data_collection 'Collect (Nonius B.V., 1998)'
_computing_data_reduction 'Denzo (Nonius B.V., 1998)'
_computing_molecular_graphics 'PLATON 98 (Spek, 1998)'
_computing_publication_material 'SHELXL-97 (Sheldrick, 1997)'
_computing_structure_refinement 'SHELXL-97 (Sheldrick, 1997)'
_computing_structure_solution 'SHELXS-97 (Sheldrick, 1997)'
_diffrn_ambient_temperature 173(2)
_diffrn_measured_fraction_theta_full 0.994
_diffrn_measured_fraction_theta_max 0.994
_diffrn_measurement_device_type KappaCCD
_diffrn_measurement_method '\p scans'
_diffrn_radiation_monochromator graphite
_diffrn_radiation_source 'fine-focus sealed tube'
_diffrn_radiation_type MoK\a
_diffrn_radiation_wavelength 0.71073
_diffrn_reflns_av_R_equivalents 0.070
_diffrn_reflns_av_sigmaI/netI 0.1547
_diffrn_reflns_limit_h_max 18
_diffrn_reflns_limit_h_min -18
_diffrn_reflns_limit_k_max 10
_diffrn_reflns_limit_k_min -12
_diffrn_reflns_limit_l_max 27
_diffrn_reflns_limit_l_min -27
_diffrn_reflns_number 11544
_diffrn_reflns_theta_full 27.47
_diffrn_reflns_theta_max 27.47
_diffrn_reflns_theta_min 1.46
_exptl_absorpt_coefficient_mu 0.091
_exptl_absorpt_correction_type none
_exptl_crystal_colour colorless
_exptl_crystal_density_diffrn 1.053
_exptl_crystal_density_method 'not measured'
_exptl_crystal_description prism
_exptl_crystal_F_000 992
_exptl_crystal_size_max 0.10
_exptl_crystal_size_mid 0.10
_exptl_crystal_size_min 0.10
_refine_diff_density_max 0.595
_refine_diff_density_min -0.325
_refine_diff_density_rms 0.080
_refine_ls_abs_structure_details 'Flack H D (1983), Acta Cryst. A39, 876-881'
_refine_ls_abs_structure_Flack -0.3(4)
_refine_ls_extinction_method none
_refine_ls_goodness_of_fit_ref 0.985
_refine_ls_hydrogen_treatment constr
_refine_ls_matrix_type full
_refine_ls_number_parameters 568
_refine_ls_number_reflns 6903
_refine_ls_number_restraints 1
_refine_ls_restrained_S_all 0.985
_refine_ls_R_factor_all 0.1821
_refine_ls_R_factor_gt 0.0812
_refine_ls_shift/su_max 0.002
_refine_ls_shift/su_mean 0.001
_refine_ls_structure_factor_coef Fsqd
_refine_ls_weighting_details 'calc w=1/[\s^2^(Fo^2^)+(0.0800P)^2^+2.0000P] where P=(Fo^2^+2Fc^2^)/3'
_refine_ls_weighting_scheme calc
_refine_ls_wR_factor_gt 0.1648
_refine_ls_wR_factor_ref 0.2129
_reflns_number_gt 3551
_reflns_number_total 6907
_reflns_threshold_expression >2sigma(I)
_cod_data_source_file b603767d.txt
_cod_data_source_block st529
_cod_original_cell_volume 2854.4(6)
_cod_original_sg_symbol_H-M 'P 21'
_cod_database_code 7151221

loop_
_symmetry_equiv_pos_as_xyz
'x, y, z'
'-x, y+1/2, -z'

loop_
_atom_site_label
_atom_site_type_symbol
_atom_site_fract_x
_atom_site_fract_y
_atom_site_fract_z
_atom_site_U_iso_or_equiv
_atom_site_adp_type
_atom_site_occupancy
_atom_site_symmetry_multiplicity
_atom_site_calc_flag
_atom_site_refinement_flags
_atom_site_disorder_assembly
_atom_site_disorder_group
Si Si 0.4996(2) 0.2480(3) 0.78533(11) 0.0818(8) Uani 1 1 d . . .
O1 O 0.4685(4) 0.1956(5) 0.7106(2) 0.0701(15) Uani 1 1 d . . .
O2 O 0.5942(3) 0.2410(4) 0.5556(2) 0.0423(10) Uani 1 1 d . . .
O3 O 0.8640(3) 0.2661(4) 0.5574(2) 0.0426(10) Uani 1 1 d . . .
O4 O 0.9930(2) 0.0301(4) 0.45236(17) 0.0302(8) Uani 1 1 d . . .
O5 O 0.9498(6) 0.2207(6) 0.3934(3) 0.134(3) Uani 1 1 d . . .
O6 O 1.2019(3) 0.2704(4) 0.4605(2) 0.0551(13) Uani 1 1 d . . .
O7 O 1.1258(3) -0.0542(4) 0.18182(17) 0.0391(10) Uani 1 1 d . . .
O8 O 0.9927(3) 0.0646(4) 0.12092(18) 0.0432(10) Uani 1 1 d . . .
O9 O 0.6423(3) 0.1500(5) 0.0220(2) 0.0495(11) Uani 1 1 d . . .
O10 O 0.7581(4) 0.2227(7) -0.0257(3) 0.0840(17) Uani 1 1 d . . .
N1 N 0.8930(3) 0.0366(4) 0.5480(2) 0.0379(12) Uani 1 1 d . . .
H1 H 0.8677 -0.0472 0.5385 0.045 Uiso 1 1 calc . . .
N2 N 1.2014(3) 0.0460(5) 0.4269(2) 0.0361(11) Uani 1 1 d . . .
H2 H 1.1853 -0.0413 0.4331 0.043 Uiso 1 1 calc . . .
C1 C 0.6084(8) 0.3662(17) 0.8017(6) 0.146(5) Uani 1 1 d . . .
H1A H 0.6662 0.3089 0.8056 0.219 Uiso 1 1 calc . . .
H1B H 0.6121 0.4179 0.8416 0.219 Uiso 1 1 calc . . .
H1C H 0.6034 0.4331 0.7663 0.219 Uiso 1 1 calc . . .
C2 C 0.5193(8) 0.0970(11) 0.8408(5) 0.113(4) Uani 1 1 d . . .
H2A H 0.4636 0.0345 0.8307 0.169 Uiso 1 1 calc . . .
H2B H 0.5285 0.1312 0.8849 0.169 Uiso 1 1 calc . . .
H2C H 0.5765 0.0453 0.8365 0.169 Uiso 1 1 calc . . .
C3 C 0.3935(7) 0.3425(10) 0.7958(4) 0.086(3) Uani 1 1 d . . .
C4 C 0.3042(7) 0.2523(17) 0.7773(5) 0.120(4) Uani 1 1 d . . .
H4A H 0.2488 0.3060 0.7835 0.179 Uiso 1 1 calc . . .
H4B H 0.3121 0.1678 0.8042 0.179 Uiso 1 1 calc . . .
H4C H 0.2939 0.2246 0.7323 0.179 Uiso 1 1 calc . . .
C5 C 0.3751(10) 0.4722(13) 0.7524(5) 0.136(5) Uani 1 1 d . . .
H5A H 0.3818 0.4466 0.7095 0.204 Uiso 1 1 calc . . .
H5B H 0.4217 0.5457 0.7701 0.204 Uiso 1 1 calc . . .
H5C H 0.3102 0.5072 0.7499 0.204 Uiso 1 1 calc . . .
C6 C 0.4059(10) 0.3956(14) 0.8659(5) 0.137(5) Uani 1 1 d . . .
H6A H 0.4688 0.4401 0.8803 0.205 Uiso 1 1 calc . . .
H6B H 0.4010 0.3158 0.8938 0.205 Uiso 1 1 calc . . .
H6C H 0.3557 0.4643 0.8676 0.205 Uiso 1 1 calc . . .
C7 C 0.5307(5) 0.1643(8) 0.6705(4) 0.063(2) Uani 1 1 d . . .
H7 H 0.5761 0.2448 0.6725 0.076 Uiso 1 1 calc . . .
C8 C 0.5876(7) 0.0353(9) 0.6923(4) 0.085(3) Uani 1 1 d . . .
H8 H 0.5539 -0.0504 0.6934 0.102 Uiso 1 1 calc . . .
C9 C 0.6828(10) 0.0323(11) 0.7106(6) 0.146(6) Uani 1 1 d . . .
H9 H 0.7151 0.1197 0.7111 0.175 Uiso 1 1 calc . . .
C10 C 0.7446(13) -0.0968(16) 0.7305(10) 0.255(12) Uani 1 1 d . . .
H10A H 0.7615 -0.1039 0.7773 0.382 Uiso 1 1 calc . . .
H10B H 0.8032 -0.0888 0.7148 0.382 Uiso 1 1 calc . . .
H10C H 0.7092 -0.1811 0.7123 0.382 Uiso 1 1 calc . . .
C11 C 0.4728(4) 0.1501(7) 0.6016(3) 0.0447(15) Uani 1 1 d . . .
H11A H 0.4271 0.0714 0.5997 0.054 Uiso 1 1 calc . . .
H11B H 0.4347 0.2371 0.5901 0.054 Uiso 1 1 calc . . .
C12 C 0.5295(4) 0.1248(6) 0.5515(3) 0.0403(15) Uani 1 1 d . . .
H12 H 0.5678 0.0367 0.5628 0.048 Uiso 1 1 calc . . .
C13 C 0.4677(4) 0.1098(7) 0.4839(3) 0.0484(17) Uani 1 1 d . . .
H13A H 0.4260 0.0262 0.4816 0.058 Uiso 1 1 calc . . .
H13B H 0.4263 0.1938 0.4730 0.058 Uiso 1 1 calc . . .
C14 C 0.5301(6) 0.0943(8) 0.4362(4) 0.070(2) Uani 1 1 d . . .
H14A H 0.4897 0.0967 0.3921 0.085 Uiso 1 1 calc . . .
H14B H 0.5639 0.0028 0.4427 0.085 Uiso 1 1 calc . . .
C15 C 0.6047(6) 0.2170(8) 0.4457(4) 0.070(2) Uani 1 1 d . . .
H15 H 0.5683 0.3068 0.4349 0.084 Uiso 1 1 calc . . .
C16 C 0.6722(9) 0.2015(13) 0.3993(6) 0.146(6) Uani 1 1 d . . .
H16A H 0.7147 0.2834 0.4036 0.220 Uiso 1 1 calc . . .
H16B H 0.6339 0.1957 0.3552 0.220 Uiso 1 1 calc . . .
H16C H 0.7106 0.1158 0.4098 0.220 Uiso 1 1 calc . . .
C17 C 0.6590(4) 0.2260(6) 0.5157(4) 0.0499(17) Uani 1 1 d . . .
H17 H 0.6971 0.3149 0.5200 0.060 Uiso 1 1 calc . . .
C18 C 0.7303(5) 0.1072(7) 0.5415(5) 0.075(3) Uani 1 1 d . . .
H18A H 0.7215 0.0783 0.5840 0.090 Uiso 1 1 calc . . .
H18B H 0.7147 0.0251 0.5126 0.090 Uiso 1 1 calc . . .
C19 C 0.8358(4) 0.1451(6) 0.5481(3) 0.0393(15) Uani 1 1 d . . .
C20 C 0.9961(4) 0.0510(6) 0.5631(3) 0.0339(13) Uani 1 1 d . . .
H20A H 1.0251 -0.0426 0.5750 0.041 Uiso 1 1 calc . . .
H20B H 1.0157 0.1130 0.6010 0.041 Uiso 1 1 calc . . .
C21 C 1.0363(3) 0.1108(5) 0.5090(3) 0.0288(12) Uani 1 1 d . . .
H21 H 1.0189 0.2125 0.5022 0.035 Uiso 1 1 calc . . .
C22 C 0.9513(5) 0.0971(7) 0.3988(3) 0.0510(17) Uani 1 1 d . . .
C23 C 0.9090(5) -0.0019(7) 0.3451(3) 0.0507(17) Uani 1 1 d . . .
H23A H 0.8392 0.0076 0.3342 0.076 Uiso 1 1 calc . . .
H23B H 0.9264 -0.0989 0.3585 0.076 Uiso 1 1 calc . . .
H23C H 0.9339 0.0209 0.3076 0.076 Uiso 1 1 calc . . .
C24 C 1.1458(4) 0.0926(6) 0.5224(3) 0.0362(14) Uani 1 1 d . . .
H24 H 1.1608 -0.0101 0.5280 0.043 Uiso 1 1 calc . . .
C25 C 1.1957(5) 0.1689(10) 0.5840(3) 0.070(2) Uani 1 1 d . . .
H25A H 1.2639 0.1448 0.5948 0.106 Uiso 1 1 calc . . .
H25B H 1.1667 0.1398 0.6190 0.106 Uiso 1 1 calc . . .
H25C H 1.1883 0.2708 0.5777 0.106 Uiso 1 1 calc . . .
C26 C 1.1844(4) 0.1459(6) 0.4668(3) 0.0341(14) Uani 1 1 d . . .
C27 C 1.2455(5) 0.0754(7) 0.3736(3) 0.0514(17) Uani 1 1 d . . .
H27A H 1.3001 0.0105 0.3761 0.062 Uiso 1 1 calc . . .
H27B H 1.2709 0.1726 0.3779 0.062 Uiso 1 1 calc . . .
C28 C 1.1784(5) 0.0600(7) 0.3100(3) 0.0474(16) Uani 1 1 d . . .
H28A H 1.2091 0.0981 0.2769 0.057 Uiso 1 1 calc . . .
H28B H 1.1203 0.1166 0.3093 0.057 Uiso 1 1 calc . . .
C29 C 1.1488(5) -0.0947(6) 0.2935(3) 0.0431(15) Uani 1 1 d . . .
H29A H 1.2067 -0.1507 0.2929 0.052 Uiso 1 1 calc . . .
H29B H 1.1199 -0.1338 0.3273 0.052 Uiso 1 1 calc . . .
C30 C 1.0779(4) -0.1086(6) 0.2292(3) 0.0403(15) Uani 1 1 d . . .
H30 H 1.0220 -0.0461 0.2296 0.048 Uiso 1 1 calc . . .
C31 C 1.0656(5) -0.0369(7) 0.1191(3) 0.0465(16) Uani 1 1 d . . .
C32 C 1.0147(5) -0.1750(7) 0.0952(3) 0.0522(18) Uani 1 1 d . . .
H32A H 1.0615 -0.2406 0.0837 0.063 Uiso 1 1 calc . . .
H32B H 0.9645 -0.1559 0.0559 0.063 Uiso 1 1 calc . . .
C33 C 0.9686(5) -0.2460(7) 0.1446(3) 0.0529(17) Uani 1 1 d . . .
H33A H 0.9121 -0.1908 0.1492 0.063 Uiso 1 1 calc . . .
H33B H 0.9464 -0.3414 0.1295 0.063 Uiso 1 1 calc . . .
C34 C 1.0395(4) -0.2567(6) 0.2095(3) 0.0431(15) Uani 1 1 d . . .
H34 H 1.0945 -0.3160 0.2040 0.052 Uiso 1 1 calc . . .
C35 C 0.9952(5) -0.3279(7) 0.2595(3) 0.059(2) Uani 1 1 d . . .
H35A H 1.0387 -0.3187 0.3018 0.089 Uiso 1 1 calc . . .
H35B H 0.9844 -0.4278 0.2489 0.089 Uiso 1 1 calc . . .
H35C H 0.9340 -0.2827 0.2598 0.089 Uiso 1 1 calc . . .
C36 C 1.0280(5) 0.2041(6) 0.1401(3) 0.0454(16) Uani 1 1 d . . .
H36 H 1.0689 0.1986 0.1846 0.054 Uiso 1 1 calc . . .
C37 C 1.0893(5) 0.2592(8) 0.0962(3) 0.0594(19) Uani 1 1 d . . .
H37A H 1.1160 0.3522 0.1117 0.071 Uiso 1 1 calc . . .
H37B H 1.0489 0.2715 0.0524 0.071 Uiso 1 1 calc . . .
C38 C 1.1718(6) 0.1567(9) 0.0943(4) 0.067(2) Uani 1 1 d . . .
H38A H 1.2065 0.1888 0.0622 0.080 Uiso 1 1 calc . . .
H38B H 1.2175 0.1540 0.1366 0.080 Uiso 1 1 calc . . .
C39 C 1.1308(6) 0.0123(8) 0.0770(3) 0.064(2) Uani 1 1 d . . .
H39A H 1.1840 -0.0556 0.0806 0.076 Uiso 1 1 calc . . .
H39B H 1.0941 0.0129 0.0318 0.076 Uiso 1 1 calc . . .
C40 C 0.9413(5) 0.2957(6) 0.1412(3) 0.0462(16) Uani 1 1 d . . .
H40A H 0.9616 0.3955 0.1438 0.055 Uiso 1 1 calc . . .
H40B H 0.8935 0.2831 0.1002 0.055 Uiso 1 1 calc . . .
C41 C 0.8935(4) 0.2663(7) 0.1952(3) 0.0439(15) Uani 1 1 d . . .
H41A H 0.9394 0.2853 0.2364 0.053 Uiso 1 1 calc . . .
H41B H 0.8759 0.1655 0.1944 0.053 Uiso 1 1 calc . . .
C42 C 0.8024(5) 0.3567(7) 0.1912(3) 0.0459(16) Uani 1 1 d . . .
H42 H 0.8178 0.4574 0.1844 0.055 Uiso 1 1 calc . . .
C43 C 0.7690(5) 0.3448(9) 0.2534(3) 0.063(2) Uani 1 1 d . . .
H43A H 0.7225 0.4194 0.2550 0.095 Uiso 1 1 calc . . .
H43B H 0.8241 0.3546 0.2899 0.095 Uiso 1 1 calc . . .
H43C H 0.7390 0.2528 0.2553 0.095 Uiso 1 1 calc . . .
C44 C 0.7254(5) 0.3072(7) 0.1346(3) 0.0481(16) Uani 1 1 d . . .
H44 H 0.6991 0.2171 0.1392 0.058 Uiso 1 1 calc . . .
C45 C 0.6895(4) 0.3717(6) 0.0795(3) 0.0416(15) Uani 1 1 d . . .
C46 C 0.7157(6) 0.5184(8) 0.0616(3) 0.062(2) Uani 1 1 d . . .
H46A H 0.7662 0.5568 0.0962 0.094 Uiso 1 1 calc . . .
H46B H 0.6592 0.5792 0.0548 0.094 Uiso 1 1 calc . . .
H46C H 0.7388 0.5139 0.0222 0.094 Uiso 1 1 calc . . .
C47 C 0.6159(5) 0.2970(8) 0.0278(3) 0.0579(19) Uani 1 1 d . . .
H47 H 0.6122 0.3454 -0.0140 0.069 Uiso 1 1 calc . . .
C48 C 0.5161(5) 0.2940(10) 0.0413(4) 0.081(3) Uani 1 1 d . . .
H48A H 0.4727 0.2400 0.0078 0.122 Uiso 1 1 calc . . .
H48B H 0.4922 0.3904 0.0419 0.122 Uiso 1 1 calc . . .
H48C H 0.5196 0.2497 0.0830 0.122 Uiso 1 1 calc . . .
C49 C 0.7190(5) 0.1307(9) -0.0044(3) 0.0559(18) Uani 1 1 d . . .
C50 C 0.7476(6) -0.0230(10) -0.0004(5) 0.084(3) Uani 1 1 d . . .
H50A H 0.7411 -0.0606 -0.0436 0.127 Uiso 1 1 calc . . .
H50B H 0.7060 -0.0758 0.0214 0.127 Uiso 1 1 calc . . .
H50C H 0.8142 -0.0319 0.0237 0.127 Uiso 1 1 calc . . .

loop_
_atom_site_aniso_label
_atom_site_aniso_U_11
_atom_site_aniso_U_22
_atom_site_aniso_U_33
_atom_site_aniso_U_23
_atom_site_aniso_U_13
_atom_site_aniso_U_12
Si 0.114(2) 0.0710(15) 0.0541(13) -0.0057(12) 0.0065(13) 0.0074(15)
O1 0.087(4) 0.070(3) 0.057(3) -0.005(3) 0.023(3) 0.009(3)
O2 0.028(2) 0.030(2) 0.069(3) -0.003(2) 0.010(2) -0.0028(17)
O3 0.043(2) 0.019(2) 0.072(3) -0.0050(19) 0.027(2) 0.0017(18)
O4 0.024(2) 0.0292(18) 0.034(2) -0.0053(17) 0.0000(17) 0.0001(16)
O5 0.247(9) 0.034(3) 0.070(4) 0.007(3) -0.066(5) -0.002(4)
O6 0.048(3) 0.023(2) 0.105(4) -0.010(2) 0.039(3) -0.002(2)
O7 0.045(2) 0.042(2) 0.032(2) 0.0017(18) 0.0126(19) 0.0027(19)
O8 0.054(3) 0.042(2) 0.033(2) -0.0013(18) 0.008(2) 0.008(2)
O9 0.051(3) 0.050(2) 0.045(3) -0.004(2) 0.006(2) -0.001(2)
O10 0.102(4) 0.088(4) 0.074(4) 0.003(3) 0.045(3) -0.014(4)
N1 0.039(3) 0.018(2) 0.065(3) -0.001(2) 0.028(3) -0.001(2)
N2 0.043(3) 0.024(2) 0.047(3) 0.000(2) 0.022(2) -0.009(2)
C1 0.115(9) 0.187(14) 0.146(10) -0.062(10) 0.050(8) -0.058(10)
C2 0.156(10) 0.088(7) 0.086(7) 0.015(6) 0.011(7) 0.027(7)
C3 0.114(8) 0.071(5) 0.068(6) 0.007(5) 0.010(5) -0.010(5)
C4 0.089(7) 0.187(13) 0.087(7) -0.023(9) 0.029(6) 0.003(9)
C5 0.199(13) 0.107(9) 0.097(8) 0.023(7) 0.027(8) 0.079(9)
C6 0.184(12) 0.143(11) 0.074(7) -0.027(7) 0.012(7) 0.049(10)
C7 0.063(5) 0.048(4) 0.067(5) -0.003(4) -0.006(4) 0.009(4)
C8 0.107(7) 0.053(4) 0.075(6) -0.015(5) -0.021(5) 0.019(5)
C9 0.148(11) 0.070(6) 0.169(11) -0.047(7) -0.063(9) 0.045(7)
C10 0.239(18) 0.127(11) 0.29(2) -0.092(13) -0.162(16) 0.118(12)
C11 0.033(3) 0.047(3) 0.051(4) -0.002(3) 0.005(3) 0.005(3)
C12 0.022(3) 0.029(3) 0.068(4) -0.008(3) 0.008(3) -0.002(2)
C13 0.041(4) 0.048(4) 0.060(4) -0.008(3) 0.020(3) -0.011(3)
C14 0.078(5) 0.067(5) 0.079(5) -0.030(4) 0.045(5) -0.031(4)
C15 0.096(6) 0.052(4) 0.086(6) -0.021(4) 0.072(5) -0.024(4)
C16 0.188(11) 0.130(10) 0.176(11) -0.067(9) 0.154(10) -0.086(9)
C17 0.037(4) 0.022(3) 0.098(5) -0.008(3) 0.030(4) -0.004(3)
C18 0.045(4) 0.033(3) 0.162(8) 0.000(4) 0.052(5) 0.004(3)
C19 0.045(4) 0.020(3) 0.065(4) 0.001(3) 0.037(3) -0.002(3)
C20 0.042(4) 0.024(3) 0.036(3) 0.000(2) 0.010(3) 0.005(3)
C21 0.024(3) 0.025(3) 0.037(3) -0.003(2) 0.007(3) 0.004(2)
C22 0.067(5) 0.037(4) 0.042(4) 0.002(3) -0.002(3) -0.012(3)
C23 0.053(4) 0.059(4) 0.038(4) -0.002(3) 0.006(3) -0.013(3)
C24 0.024(3) 0.037(3) 0.046(4) -0.005(3) 0.005(3) 0.007(2)
C25 0.034(4) 0.111(7) 0.062(5) -0.031(5) 0.003(3) -0.004(4)
C26 0.020(3) 0.023(3) 0.060(4) -0.007(3) 0.010(3) -0.003(2)
C27 0.058(4) 0.046(4) 0.056(4) -0.007(3) 0.025(4) -0.020(3)
C28 0.053(4) 0.041(3) 0.047(4) 0.014(3) 0.010(3) -0.013(3)
C29 0.049(4) 0.046(3) 0.033(3) 0.000(3) 0.009(3) -0.010(3)
C30 0.049(4) 0.041(3) 0.035(3) 0.003(3) 0.016(3) 0.005(3)
C31 0.069(5) 0.051(4) 0.023(3) 0.000(3) 0.018(3) 0.010(3)
C32 0.074(5) 0.044(4) 0.035(4) -0.010(3) 0.005(3) 0.013(3)
C33 0.065(4) 0.043(4) 0.045(4) -0.017(3) 0.004(3) -0.004(3)
C34 0.055(4) 0.033(3) 0.041(4) -0.007(3) 0.011(3) -0.001(3)
C35 0.083(5) 0.043(4) 0.051(4) -0.007(3) 0.014(4) -0.031(4)
C36 0.064(4) 0.036(3) 0.038(3) 0.004(3) 0.016(3) 0.004(3)
C37 0.080(5) 0.059(4) 0.044(4) 0.015(4) 0.022(4) -0.004(4)
C38 0.078(5) 0.072(5) 0.062(5) 0.019(4) 0.040(4) 0.010(5)
C39 0.085(6) 0.066(5) 0.047(4) 0.004(4) 0.029(4) 0.015(4)
C40 0.063(4) 0.038(3) 0.036(4) 0.009(3) 0.008(3) 0.011(3)
C41 0.051(4) 0.043(3) 0.035(3) -0.004(3) 0.004(3) 0.006(3)
C42 0.055(4) 0.046(3) 0.034(3) -0.002(3) 0.003(3) 0.003(3)
C43 0.059(5) 0.082(5) 0.047(4) -0.001(4) 0.008(4) 0.011(4)
C44 0.048(4) 0.042(3) 0.052(4) 0.003(3) 0.008(3) -0.005(3)
C45 0.039(4) 0.040(3) 0.046(4) 0.004(3) 0.011(3) 0.006(3)
C46 0.085(5) 0.054(4) 0.045(4) 0.007(3) 0.010(4) 0.003(4)
C47 0.055(5) 0.061(4) 0.050(4) -0.001(4) -0.005(3) 0.002(4)
C48 0.054(5) 0.082(6) 0.097(6) -0.021(5) -0.005(4) 0.008(5)
C49 0.053(5) 0.072(5) 0.042(4) -0.010(4) 0.010(4) 0.003(4)
C50 0.072(6) 0.078(6) 0.108(7) -0.027(5) 0.032(5) 0.005(5)

loop_
_atom_type_symbol
_atom_type_description
_atom_type_scat_dispersion_real
_atom_type_scat_dispersion_imag
_atom_type_scat_source
Si Si 0.0817 0.0704 'International Tables Vol C Tables 4.2.6.8 and 6.1.1.4'
O O 0.0106 0.0060 'International Tables Vol C Tables 4.2.6.8 and 6.1.1.4'
N N 0.0061 0.0033 'International Tables Vol C Tables 4.2.6.8 and 6.1.1.4'
C C 0.0033 0.0016 'International Tables Vol C Tables 4.2.6.8 and 6.1.1.4'
H H 0.0000 0.0000 'International Tables Vol C Tables 4.2.6.8 and 6.1.1.4'

loop_
_geom_angle_atom_site_label_1
_geom_angle_atom_site_label_2
_geom_angle_atom_site_label_3
_geom_angle
_geom_angle_site_symmetry_1
_geom_angle_site_symmetry_3
_geom_angle_publ_flag
O1 Si C3 103.1(4) . . ?
O1 Si C2 111.3(4) . . ?
C3 Si C2 108.0(5) . . ?
O1 Si C1 112.7(4) . . ?
C3 Si C1 111.2(5) . . ?
C2 Si C1 110.3(7) . . ?
C7 O1 Si 126.6(5) . . ?
C17 O2 C12 113.2(4) . . ?
C22 O4 C21 119.5(4) . . ?
C31 O7 C30 114.9(4) . . ?
C31 O8 C36 114.6(5) . . ?
C49 O9 C47 114.5(6) . . ?
C19 N1 C20 122.1(5) . . ?
C19 N1 H1 118.9 . . ?
C20 N1 H1 118.9 . . ?
C26 N2 C27 123.0(5) . . ?
C26 N2 H2 118.5 . . ?
C27 N2 H2 118.5 . . ?
Si C1 H1A 109.5 . . ?
Si C1 H1B 109.5 . . ?
H1A C1 H1B 109.5 . . ?
Si C1 H1C 109.5 . . ?
H1A C1 H1C 109.5 . . ?
H1B C1 H1C 109.5 . . ?
Si C2 H2A 109.5 . . ?
Si C2 H2B 109.5 . . ?
H2A C2 H2B 109.5 . . ?
Si C2 H2C 109.5 . . ?
H2A C2 H2C 109.5 . . ?
H2B C2 H2C 109.5 . . ?
C4 C3 C5 106.3(10) . . ?
C4 C3 C6 109.6(9) . . ?
C5 C3 C6 107.0(9) . . ?
C4 C3 Si 111.6(7) . . ?
C5 C3 Si 110.5(7) . . ?
C6 C3 Si 111.6(7) . . ?
C3 C4 H4A 109.5 . . ?
C3 C4 H4B 109.5 . . ?
H4A C4 H4B 109.5 . . ?
C3 C4 H4C 109.5 . . ?
H4A C4 H4C 109.5 . . ?
H4B C4 H4C 109.5 . . ?
C3 C5 H5A 109.5 . . ?
C3 C5 H5B 109.5 . . ?
H5A C5 H5B 109.5 . . ?
C3 C5 H5C 109.5 . . ?
H5A C5 H5C 109.5 . . ?
H5B C5 H5C 109.5 . . ?
C3 C6 H6A 109.5 . . ?
C3 C6 H6B 109.5 . . ?
H6A C6 H6B 109.5 . . ?
C3 C6 H6C 109.5 . . ?
H6A C6 H6C 109.5 . . ?
H6B C6 H6C 109.5 . . ?
O1 C7 C8 111.2(7) . . ?
O1 C7 C11 109.4(6) . . ?
C8 C7 C11 111.6(6) . . ?
O1 C7 H7 108.2 . . ?
C8 C7 H7 108.2 . . ?
C11 C7 H7 108.2 . . ?
C9 C8 C7 124.1(9) . . ?
C9 C8 H8 117.9 . . ?
C7 C8 H8 117.9 . . ?
C8 C9 C10 126.4(13) . . ?
C8 C9 H9 116.8 . . ?
C10 C9 H9 116.8 . . ?
C9 C10 H10A 109.5 . . ?
C9 C10 H10B 109.5 . . ?
H10A C10 H10B 109.5 . . ?
C9 C10 H10C 109.5 . . ?
H10A C10 H10C 109.5 . . ?
H10B C10 H10C 109.5 . . ?
C12 C11 C7 116.3(5) . . ?
C12 C11 H11A 108.2 . . ?
C7 C11 H11A 108.2 . . ?
C12 C11 H11B 108.2 . . ?
C7 C11 H11B 108.2 . . ?
H11A C11 H11B 107.4 . . ?
O2 C12 C11 106.5(5) . . ?
O2 C12 C13 110.9(5) . . ?
C11 C12 C13 113.8(5) . . ?
O2 C12 H12 108.5 . . ?
C11 C12 H12 108.5 . . ?
C13 C12 H12 108.5 . . ?
C14 C13 C12 110.4(5) . . ?
C14 C13 H13A 109.6 . . ?
C12 C13 H13A 109.6 . . ?
C14 C13 H13B 109.6 . . ?
C12 C13 H13B 109.6 . . ?
H13A C13 H13B 108.1 . . ?
C13 C14 C15 109.5(5) . . ?
C13 C14 H14A 109.8 . . ?
C15 C14 H14A 109.8 . . ?
C13 C14 H14B 109.8 . . ?
C15 C14 H14B 109.8 . . ?
H14A C14 H14B 108.2 . . ?
C17 C15 C16 112.7(8) . . ?
C17 C15 C14 110.3(6) . . ?
C16 C15 C14 111.0(6) . . ?
C17 C15 H15 107.5 . . ?
C16 C15 H15 107.5 . . ?
C14 C15 H15 107.5 . . ?
C15 C16 H16A 109.5 . . ?
C15 C16 H16B 109.5 . . ?
H16A C16 H16B 109.5 . . ?
C15 C16 H16C 109.5 . . ?
H16A C16 H16C 109.5 . . ?
H16B C16 H16C 109.5 . . ?
O2 C17 C15 110.3(5) . . ?
O2 C17 C18 109.5(6) . . ?
C15 C17 C18 117.3(6) . . ?
O2 C17 H17 106.4 . . ?
C15 C17 H17 106.4 . . ?
C18 C17 H17 106.4 . . ?
C19 C18 C17 115.0(5) . . ?
C19 C18 H18A 108.5 . . ?
C17 C18 H18A 108.5 . . ?
C19 C18 H18B 108.5 . . ?
C17 C18 H18B 108.5 . . ?
H18A C18 H18B 107.5 . . ?
O3 C19 N1 123.6(5) . . ?
O3 C19 C18 121.4(5) . . ?
N1 C19 C18 114.8(5) . . ?
N1 C20 C21 114.5(5) . . ?
N1 C20 H20A 108.6 . . ?
C21 C20 H20A 108.6 . . ?
N1 C20 H20B 108.6 . . ?
C21 C20 H20B 108.6 . . ?
H20A C20 H20B 107.6 . . ?
O4 C21 C20 106.2(4) . . ?
O4 C21 C24 108.4(4) . . ?
C20 C21 C24 111.6(4) . . ?
O4 C21 H21 110.2 . . ?
C20 C21 H21 110.2 . . ?
C24 C21 H21 110.2 . . ?
O5 C22 O4 123.8(6) . . ?
O5 C22 C23 123.6(7) . . ?
O4 C22 C23 112.6(5) . . ?
C22 C23 H23A 109.5 . . ?
C22 C23 H23B 109.5 . . ?
H23A C23 H23B 109.5 . . ?
C22 C23 H23C 109.5 . . ?
H23A C23 H23C 109.5 . . ?
H23B C23 H23C 109.5 . . ?
C26 C24 C25 109.9(5) . . ?
C26 C24 C21 111.1(4) . . ?
C25 C24 C21 111.0(5) . . ?
C26 C24 H24 108.3 . . ?
C25 C24 H24 108.3 . . ?
C21 C24 H24 108.3 . . ?
C24 C25 H25A 109.5 . . ?
C24 C25 H25B 109.5 . . ?
H25A C25 H25B 109.5 . . ?
C24 C25 H25C 109.5 . . ?
H25A C25 H25C 109.5 . . ?
H25B C25 H25C 109.5 . . ?
O6 C26 N2 122.7(6) . . ?
O6 C26 C24 122.2(5) . . ?
N2 C26 C24 115.0(5) . . ?
N2 C27 C28 113.4(5) . . ?
N2 C27 H27A 108.9 . . ?
C28 C27 H27A 108.9 . . ?
N2 C27 H27B 108.9 . . ?
C28 C27 H27B 108.9 . . ?
H27A C27 H27B 107.7 . . ?
C27 C28 C29 112.9(5) . . ?
C27 C28 H28A 109.0 . . ?
C29 C28 H28A 109.0 . . ?
C27 C28 H28B 109.0 . . ?
C29 C28 H28B 109.0 . . ?
H28A C28 H28B 107.8 . . ?
C30 C29 C28 112.4(5) . . ?
C30 C29 H29A 109.1 . . ?
C28 C29 H29A 109.1 . . ?
C30 C29 H29B 109.1 . . ?
C28 C29 H29B 109.1 . . ?
H29A C29 H29B 107.9 . . ?
O7 C30 C29 106.3(5) . . ?
O7 C30 C34 109.4(5) . . ?
C29 C30 C34 116.8(5) . . ?
O7 C30 H30 108.0 . . ?
C29 C30 H30 108.0 . . ?
C34 C30 H30 108.0 . . ?
O7 C31 O8 109.7(4) . . ?
O7 C31 C39 106.0(6) . . ?
O8 C31 C39 111.5(5) . . ?
O7 C31 C32 110.7(5) . . ?
O8 C31 C32 106.9(5) . . ?
C39 C31 C32 112.0(5) . . ?
C31 C32 C33 113.2(5) . . ?
C31 C32 H32A 108.9 . . ?
C33 C32 H32A 108.9 . . ?
C31 C32 H32B 108.9 . . ?
C33 C32 H32B 108.9 . . ?
H32A C32 H32B 107.8 . . ?
C34 C33 C32 111.0(5) . . ?
C34 C33 H33A 109.4 . . ?
C32 C33 H33A 109.4 . . ?
C34 C33 H33B 109.4 . . ?
C32 C33 H33B 109.4 . . ?
H33A C33 H33B 108.0 . . ?
C33 C34 C35 111.9(5) . . ?
C33 C34 C30 108.1(5) . . ?
C35 C34 C30 113.2(5) . . ?
C33 C34 H34 107.8 . . ?
C35 C34 H34 107.8 . . ?
C30 C34 H34 107.8 . . ?
C34 C35 H35A 109.5 . . ?
C34 C35 H35B 109.5 . . ?
H35A C35 H35B 109.5 . . ?
C34 C35 H35C 109.5 . . ?
H35A C35 H35C 109.5 . . ?
H35B C35 H35C 109.5 . . ?
O8 C36 C40 107.2(5) . . ?
O8 C36 C37 110.7(5) . . ?
C40 C36 C37 113.9(5) . . ?
O8 C36 H36 108.3 . . ?
C40 C36 H36 108.3 . . ?
C37 C36 H36 108.3 . . ?
C36 C37 C38 111.0(6) . . ?
C36 C37 H37A 109.4 . . ?
C38 C37 H37A 109.4 . . ?
C36 C37 H37B 109.4 . . ?
C38 C37 H37B 109.4 . . ?
H37A C37 H37B 108.0 . . ?
C39 C38 C37 108.9(6) . . ?
C39 C38 H38A 109.9 . . ?
C37 C38 H38A 109.9 . . ?
C39 C38 H38B 109.9 . . ?
C37 C38 H38B 109.9 . . ?
H38A C38 H38B 108.3 . . ?
C38 C39 C31 113.1(6) . . ?
C38 C39 H39A 109.0 . . ?
C31 C39 H39A 109.0 . . ?
C38 C39 H39B 109.0 . . ?
C31 C39 H39B 109.0 . . ?
H39A C39 H39B 107.8 . . ?
C41 C40 C36 115.3(5) . . ?
C41 C40 H40A 108.4 . . ?
C36 C40 H40A 108.4 . . ?
C41 C40 H40B 108.4 . . ?
C36 C40 H40B 108.4 . . ?
H40A C40 H40B 107.5 . . ?
C40 C41 C42 112.7(5) . . ?
C40 C41 H41A 109.1 . . ?
C42 C41 H41A 109.1 . . ?
C40 C41 H41B 109.1 . . ?
C42 C41 H41B 109.1 . . ?
H41A C41 H41B 107.8 . . ?
C44 C42 C43 111.1(6) . . ?
C44 C42 C41 108.7(5) . . ?
C43 C42 C41 110.1(5) . . ?
C44 C42 H42 109.0 . . ?
C43 C42 H42 109.0 . . ?
C41 C42 H42 109.0 . . ?
C42 C43 H43A 109.5 . . ?
C42 C43 H43B 109.5 . . ?
H43A C43 H43B 109.5 . . ?
C42 C43 H43C 109.5 . . ?
H43A C43 H43C 109.5 . . ?
H43B C43 H43C 109.5 . . ?
C45 C44 C42 129.2(6) . . ?
C45 C44 H44 115.4 . . ?
C42 C44 H44 115.4 . . ?
C44 C45 C46 125.7(6) . . ?
C44 C45 C47 119.8(6) . . ?
C46 C45 C47 114.6(6) . . ?
C45 C46 H46A 109.5 . . ?
C45 C46 H46B 109.5 . . ?
H46A C46 H46B 109.5 . . ?
C45 C46 H46C 109.5 . . ?
H46A C46 H46C 109.5 . . ?
H46B C46 H46C 109.5 . . ?
O9 C47 C45 111.0(5) . . ?
O9 C47 C48 105.8(6) . . ?
C45 C47 C48 113.1(6) . . ?
O9 C47 H47 108.9 . . ?
C45 C47 H47 108.9 . . ?
C48 C47 H47 108.9 . . ?
C47 C48 H48A 109.5 . . ?
C47 C48 H48B 109.5 . . ?
H48A C48 H48B 109.5 . . ?
C47 C48 H48C 109.5 . . ?
H48A C48 H48C 109.5 . . ?
H48B C48 H48C 109.5 . . ?
O10 C49 O9 124.2(7) . . ?
O10 C49 C50 125.8(7) . . ?
O9 C49 C50 109.9(7) . . ?
C49 C50 H50A 109.5 . . ?
C49 C50 H50B 109.5 . . ?
H50A C50 H50B 109.5 . . ?
C49 C50 H50C 109.5 . . ?
H50A C50 H50C 109.5 . . ?
H50B C50 H50C 109.5 . . ?

loop_
_geom_bond_atom_site_label_1
_geom_bond_atom_site_label_2
_geom_bond_distance
_geom_bond_site_symmetry_2
_geom_bond_publ_flag
Si O1 1.642(5) . ?
Si C3 1.828(11) . ?
Si C2 1.845(10) . ?
Si C1 1.891(12) . ?
O1 C7 1.411(9) . ?
O2 C17 1.414(7) . ?
O2 C12 1.433(6) . ?
O3 C19 1.220(6) . ?
O4 C22 1.330(7) . ?
O4 C21 1.451(6) . ?
O5 C22 1.180(8) . ?
O6 C26 1.224(7) . ?
O7 C31 1.431(7) . ?
O7 C30 1.451(7) . ?
O8 C31 1.431(7) . ?
O8 C36 1.444(7) . ?
O9 C49 1.366(8) . ?
O9 C47 1.460(8) . ?
O10 C49 1.188(9) . ?
N1 C19 1.320(7) . ?
N1 C20 1.447(7) . ?
N1 H1 0.8800 . ?
N2 C26 1.340(7) . ?
N2 C27 1.460(7) . ?
N2 H2 0.8800 . ?
C1 H1A 0.9800 . ?
C1 H1B 0.9800 . ?
C1 H1C 0.9800 . ?
C2 H2A 0.9800 . ?
C2 H2B 0.9800 . ?
C2 H2C 0.9800 . ?
C3 C4 1.518(14) . ?
C3 C5 1.531(13) . ?
C3 C6 1.558(13) . ?
C4 H4A 0.9800 . ?
C4 H4B 0.9800 . ?
C4 H4C 0.9800 . ?
C5 H5A 0.9800 . ?
C5 H5B 0.9800 . ?
C5 H5C 0.9800 . ?
C6 H6A 0.9800 . ?
C6 H6B 0.9800 . ?
C6 H6C 0.9800 . ?
C7 C8 1.487(11) . ?
C7 C11 1.525(9) . ?
C7 H7 1.0000 . ?
C8 C9 1.332(14) . ?
C8 H8 0.9500 . ?
C9 C10 1.517(15) . ?
C9 H9 0.9500 . ?
C10 H10A 0.9800 . ?
C10 H10B 0.9800 . ?
C10 H10C 0.9800 . ?
C11 C12 1.515(9) . ?
C11 H11A 0.9900 . ?
C11 H11B 0.9900 . ?
C12 C13 1.521(9) . ?
C12 H12 1.0000 . ?
C13 C14 1.520(9) . ?
C13 H13A 0.9900 . ?
C13 H13B 0.9900 . ?
C14 C15 1.564(10) . ?
C14 H14A 0.9900 . ?
C14 H14B 0.9900 . ?
C15 C17 1.525(10) . ?
C15 C16 1.553(10) . ?
C15 H15 1.0000 . ?
C16 H16A 0.9800 . ?
C16 H16B 0.9800 . ?
C16 H16C 0.9800 . ?
C17 C18 1.538(9) . ?
C17 H17 1.0000 . ?
C18 C19 1.531(9) . ?
C18 H18A 0.9900 . ?
C18 H18B 0.9900 . ?
C20 C21 1.525(7) . ?
C20 H20A 0.9900 . ?
C20 H20B 0.9900 . ?
C21 C24 1.543(7) . ?
C21 H21 1.0000 . ?
C22 C23 1.502(9) . ?
C23 H23A 0.9800 . ?
C23 H23B 0.9800 . ?
C23 H23C 0.9800 . ?
C24 C26 1.518(8) . ?
C24 C25 1.533(9) . ?
C24 H24 1.0000 . ?
C25 H25A 0.9800 . ?
C25 H25B 0.9800 . ?
C25 H25C 0.9801 . ?
C27 C28 1.483(9) . ?
C27 H27A 0.9900 . ?
C27 H27B 0.9900 . ?
C28 C29 1.549(9) . ?
C28 H28A 0.9900 . ?
C28 H28B 0.9900 . ?
C29 C30 1.519(8) . ?
C29 H29A 0.9900 . ?
C29 H29B 0.9900 . ?
C30 C34 1.535(8) . ?
C30 H30 1.0000 . ?
C31 C39 1.521(10) . ?
C31 C32 1.532(10) . ?
C32 C33 1.535(10) . ?
C32 H32A 0.9900 . ?
C32 H32B 0.9900 . ?
C33 C34 1.527(9) . ?
C33 H33A 0.9900 . ?
C33 H33B 0.9900 . ?
C34 C35 1.529(9) . ?
C34 H34 1.0000 . ?
C35 H35A 0.9800 . ?
C35 H35B 0.9800 . ?
C35 H35C 0.9800 . ?
C36 C40 1.525(9) . ?
C36 C37 1.527(9) . ?
C36 H36 1.0000 . ?
C37 C38 1.542(10) . ?
C37 H37A 0.9900 . ?
C37 H37B 0.9900 . ?
C38 C39 1.505(11) . ?
C38 H38A 0.9900 . ?
C38 H38B 0.9900 . ?
C39 H39A 0.9900 . ?
C39 H39B 0.9900 . ?
C40 C41 1.508(9) . ?
C40 H40A 0.9900 . ?
C40 H40B 0.9900 . ?
C41 C42 1.551(9) . ?
C41 H41A 0.9900 . ?
C41 H41B 0.9900 . ?
C42 C44 1.515(9) . ?
C42 C43 1.528(10) . ?
C42 H42 1.0000 . ?
C43 H43A 0.9800 . ?
C43 H43B 0.9800 . ?
C43 H43C 0.9800 . ?
C44 C45 1.326(8) . ?
C44 H44 0.9500 . ?
C45 C46 1.517(9) . ?
C45 C47 1.519(9) . ?
C46 H46A 0.9800 . ?
C46 H46B 0.9800 . ?
C46 H46C 0.9800 . ?
C47 C48 1.529(11) . ?
C47 H47 1.0000 . ?
C48 H48A 0.9800 . ?
C48 H48B 0.9800 . ?
C48 H48C 0.9800 . ?
C49 C50 1.513(12) . ?
C50 H50A 0.9800 . ?
C50 H50B 0.9800 . ?
C50 H50C 0.9800 . ?

loop_
_geom_torsion_atom_site_label_1
_geom_torsion_atom_site_label_2
_geom_torsion_atom_site_label_3
_geom_torsion_atom_site_label_4
_geom_torsion
_geom_torsion_site_symmetry_1
_geom_torsion_site_symmetry_2
_geom_torsion_site_symmetry_3
_geom_torsion_site_symmetry_4
_geom_torsion_publ_flag
C3 Si O1 C7 155.2(6) . . . . ?
C2 Si O1 C7 -89.3(7) . . . . ?
C1 Si O1 C7 35.1(8) . . . . ?
O1 Si C3 C4 54.1(7) . . . . ?
C2 Si C3 C4 -63.8(8) . . . . ?
C1 Si C3 C4 175.1(7) . . . . ?
O1 Si C3 C5 -63.9(8) . . . . ?
C2 Si C3 C5 178.2(8) . . . . ?
C1 Si C3 C5 57.1(9) . . . . ?
O1 Si C3 C6 177.1(8) . . . . ?
C2 Si C3 C6 59.2(9) . . . . ?
C1 Si C3 C6 -61.9(9) . . . . ?
Si O1 C7 C8 68.2(8) . . . . ?
Si O1 C7 C11 -168.0(5) . . . . ?
O1 C7 C8 C9 -119.2(11) . . . . ?
C11 C7 C8 C9 118.4(10) . . . . ?
C7 C8 C9 C10 -177.2(14) . . . . ?
O1 C7 C11 C12 176.6(5) . . . . ?
C8 C7 C11 C12 -60.0(9) . . . . ?
C17 O2 C12 C11 174.3(5) . . . . ?
C17 O2 C12 C13 -61.5(6) . . . . ?
C7 C11 C12 O2 -58.3(7) . . . . ?
C7 C11 C12 C13 179.3(5) . . . . ?
O2 C12 C13 C14 56.3(6) . . . . ?
C11 C12 C13 C14 176.3(5) . . . . ?
C12 C13 C14 C15 -52.3(8) . . . . ?
C13 C14 C15 C17 52.3(8) . . . . ?
C13 C14 C15 C16 178.0(9) . . . . ?
C12 O2 C17 C15 61.2(6) . . . . ?
C12 O2 C17 C18 -69.3(6) . . . . ?
C16 C15 C17 O2 179.5(7) . . . . ?
C14 C15 C17 O2 -55.8(7) . . . . ?
C16 C15 C17 C18 -54.3(9) . . . . ?
C14 C15 C17 C18 70.3(7) . . . . ?
O2 C17 C18 C19 -130.7(6) . . . . ?
C15 C17 C18 C19 102.7(7) . . . . ?
C20 N1 C19 O3 4.0(9) . . . . ?
C20 N1 C19 C18 -170.7(6) . . . . ?
C17 C18 C19 O3 27.9(11) . . . . ?
C17 C18 C19 N1 -157.3(6) . . . . ?
C19 N1 C20 C21 -77.8(7) . . . . ?
C22 O4 C21 C20 129.2(5) . . . . ?
C22 O4 C21 C24 -110.8(5) . . . . ?
N1 C20 C21 O4 -49.3(5) . . . . ?
N1 C20 C21 C24 -167.3(4) . . . . ?
C21 O4 C22 O5 2.6(12) . . . . ?
C21 O4 C22 C23 -179.2(5) . . . . ?
O4 C21 C24 C26 60.6(5) . . . . ?
C20 C21 C24 C26 177.2(4) . . . . ?
O4 C21 C24 C25 -176.8(5) . . . . ?
C20 C21 C24 C25 -60.2(6) . . . . ?
C27 N2 C26 O6 2.2(9) . . . . ?
C27 N2 C26 C24 -175.1(5) . . . . ?
C25 C24 C26 O6 -40.0(8) . . . . ?
C21 C24 C26 O6 83.2(7) . . . . ?
C25 C24 C26 N2 137.3(5) . . . . ?
C21 C24 C26 N2 -99.5(5) . . . . ?
C26 N2 C27 C28 -110.2(6) . . . . ?
N2 C27 C28 C29 -69.1(7) . . . . ?
C27 C28 C29 C30 178.3(5) . . . . ?
C31 O7 C30 C29 -170.3(5) . . . . ?
C31 O7 C30 C34 62.7(6) . . . . ?
C28 C29 C30 O7 60.8(6) . . . . ?
C28 C29 C30 C34 -176.9(5) . . . . ?
C30 O7 C31 O8 62.7(6) . . . . ?
C30 O7 C31 C39 -176.8(5) . . . . ?
C30 O7 C31 C32 -55.1(6) . . . . ?
C36 O8 C31 O7 62.4(6) . . . . ?
C36 O8 C31 C39 -54.8(7) . . . . ?
C36 O8 C31 C32 -177.6(5) . . . . ?
O7 C31 C32 C33 47.7(7) . . . . ?
O8 C31 C32 C33 -71.7(6) . . . . ?
C39 C31 C32 C33 165.8(6) . . . . ?
C31 C32 C33 C34 -49.7(7) . . . . ?
C32 C33 C34 C35 -179.7(5) . . . . ?
C32 C33 C34 C30 55.0(6) . . . . ?
O7 C30 C34 C33 -60.4(6) . . . . ?
C29 C30 C34 C33 178.9(5) . . . . ?
O7 C30 C34 C35 175.1(5) . . . . ?
C29 C30 C34 C35 54.4(7) . . . . ?
C31 O8 C36 C40 -178.3(4) . . . . ?
C31 O8 C36 C37 56.9(6) . . . . ?
O8 C36 C37 C38 -55.6(7) . . . . ?
C40 C36 C37 C38 -176.5(6) . . . . ?
C36 C37 C38 C39 53.5(8) . . . . ?
C37 C38 C39 C31 -52.2(8) . . . . ?
O7 C31 C39 C38 -66.6(7) . . . . ?
O8 C31 C39 C38 52.7(8) . . . . ?
C32 C31 C39 C38 172.5(6) . . . . ?
O8 C36 C40 C41 71.8(6) . . . . ?
C37 C36 C40 C41 -165.4(5) . . . . ?
C36 C40 C41 C42 -176.5(5) . . . . ?
C40 C41 C42 C44 69.5(7) . . . . ?
C40 C41 C42 C43 -168.5(6) . . . . ?
C43 C42 C44 C45 128.8(8) . . . . ?
C41 C42 C44 C45 -109.9(7) . . . . ?
C42 C44 C45 C46 -3.1(11) . . . . ?
C42 C44 C45 C47 176.5(6) . . . . ?
C49 O9 C47 C45 -71.3(7) . . . . ?
C49 O9 C47 C48 165.6(5) . . . . ?
C44 C45 C47 O9 -42.3(8) . . . . ?
C46 C45 C47 O9 137.3(6) . . . . ?
C44 C45 C47 C48 76.4(8) . . . . ?
C46 C45 C47 C48 -104.0(7) . . . . ?
C47 O9 C49 O10 -5.3(10) . . . . ?
C47 O9 C49 C50 172.9(6) . . . . ?

loop_
_cod_related_entry_id
_cod_related_entry_database
_cod_related_entry_code
1 ChemSpider 9680975
